data_7020611
loop_
_publ_author_name
'Andro\<s, Lidija'
'Juri\'c, Marijana'
'Mol\<canov, Kre\<simir'
'Planini\'c, Pavica'

_publ_section_title
;
 Supramolecular architectures of novel chromium(iii) oxalate complexes:
 steric effects of the ligand size and building-blocks approach.
;
_journal_issue 48
_journal_name_full 'Dalton transactions (Cambridge, England : 2003)'
_journal_page_first 14611
_journal_page_last 14624
_journal_paper_doi 10.1039/c2dt32249h
_journal_volume 41
_journal_year 2012
_chemical_compound_source 'synthesized by the authors, see text'
_chemical_formula_moiety 'C16 H8 Cr N2 O8, C12 H9 N2, 2(H2 O)'
_chemical_formula_structural 'Cr (C12 H9 N2)(C12 H8 N2) (C2 O4)2 (H2 O)2'
_chemical_formula_sum 'C28 H21 Cr N4 O10'
_chemical_formula_weight 625.49
_chemical_name_systematic
;
1,10-phenanthrolinium (1,10-phenanthroline-N,N')bis(oxalato-O,O')chromium(III)
dihydrate
;
_space_group_IT_number 14
_symmetry_cell_setting monoclinic
_symmetry_Int_Tables_number 14
_symmetry_space_group_name_Hall '-P 2ybc'
_symmetry_space_group_name_H-M 'P 1 21/c 1'
_atom_sites_solution_hydrogens geom
_atom_sites_solution_primary direct
_atom_sites_solution_secondary difmap
_cell_angle_alpha 90.00
_cell_angle_beta 96.760(5)
_cell_angle_gamma 90.00
_cell_formula_units_Z 4
_cell_length_a 18.662(5)
_cell_length_b 18.923(5)
_cell_length_c 7.637(5)
_cell_measurement_reflns_used 8998
_cell_measurement_temperature 293(2)
_cell_measurement_theta_max 76.0916
_cell_measurement_theta_min 3.3352
_cell_volume 2678(2)
_computing_cell_refinement
;
CrysAlisPro, Oxford Diffraction Ltd.,
Version 1.171.33.55 (release 05-01-2010 CrysAlis171 .NET)
(compiled Jan 5 2010,16:28:46)
;
_computing_data_collection
;
CrysAlisPro, Oxford Diffraction Ltd.,
Version 1.171.33.55 (release 05-01-2010 CrysAlis171 .NET)
(compiled Jan 5 2010,16:28:46)
;
_computing_data_reduction
;
CrysAlisPro, Oxford Diffraction Ltd.,
Version 1.171.33.55 (release 05-01-2010 CrysAlis171 .NET)
(compiled Jan 5 2010,16:28:46)
;
_computing_molecular_graphics 'PLATON (Spek, 2003), ORTEP-3 (Farrugia, 1997), MERCURY (Bruno et al., 2002)'
_computing_publication_material 'PLATON (Spek, 2003)'
_computing_structure_refinement 'SHELXL-97 (Sheldrick, 1997)'
_computing_structure_solution 'SIR92 (Altomare et al., 1999)'
_diffrn_ambient_temperature 293(2)
_diffrn_measured_fraction_theta_full 0.985
_diffrn_measured_fraction_theta_max 0.985
_diffrn_measurement_device '\k-geometry diffractometer'
_diffrn_measurement_device_type 'Xcalibur, Ruby'
_diffrn_measurement_method 'CCD, \w scans'
_diffrn_radiation_monochromator graphite
_diffrn_radiation_probe x-ray
_diffrn_radiation_source 'Enhance (Cu) X-ray Source'
_diffrn_radiation_type CuK\a
_diffrn_radiation_wavelength 1.54179
_diffrn_reflns_av_R_equivalents 0.0222
_diffrn_reflns_av_sigmaI/netI 0.0449
_diffrn_reflns_limit_h_max 6
_diffrn_reflns_limit_h_min -9
_diffrn_reflns_limit_k_max 23
_diffrn_reflns_limit_k_min -22
_diffrn_reflns_limit_l_max 23
_diffrn_reflns_limit_l_min -22
_diffrn_reflns_number 15040
_diffrn_reflns_theta_full 76.27
_diffrn_reflns_theta_max 76.0916
_diffrn_reflns_theta_min 3.3352
_exptl_absorpt_coefficient_mu 4.117
_exptl_absorpt_correction_T_max 1.00000
_exptl_absorpt_correction_T_min 0.38420
_exptl_absorpt_correction_type multi-scan
_exptl_absorpt_process_details
;
CrysAlisPro, Oxford Diffraction Ltd.,
Version 1.171.33.55 (release 05-01-2010 CrysAlis171 .NET)
(compiled Jan 5 2010,16:28:46)
Empirical absorption correction using spherical harmonics,
implemented in SCALE3 ABSPACK scaling algorithm.
;
_exptl_crystal_colour 'red violet'
_exptl_crystal_density_diffrn 1.551
_exptl_crystal_density_method 'Not measured'
_exptl_crystal_description needle
_exptl_crystal_F_000 1284
_exptl_crystal_size_max 0.20
_exptl_crystal_size_mid 0.10
_exptl_crystal_size_min 0.05
_refine_diff_density_max 0.311
_refine_diff_density_min -0.339
_refine_diff_density_rms 0.045
_refine_ls_extinction_method none
_refine_ls_goodness_of_fit_ref 1.020
_refine_ls_hydrogen_treatment mixed
_refine_ls_matrix_type full
_refine_ls_number_parameters 408
_refine_ls_number_reflns 5540
_refine_ls_number_restraints 6
_refine_ls_restrained_S_all 1.023
_refine_ls_R_factor_all 0.0388
_refine_ls_R_factor_gt 0.0338
_refine_ls_shift/su_max 0.001
_refine_ls_shift/su_mean 0.000
_refine_ls_structure_factor_coef Fsqd
_refine_ls_weighting_details 'calc w=1/[\s^2^(Fo^2^)+(0.0702P)^2^+0.1838P] where P=(Fo^2^+2Fc^2^)/3'
_refine_ls_weighting_scheme calc
_refine_ls_wR_factor_gt 0.0946
_refine_ls_wR_factor_ref 0.0984
_reflns_number_gt 4759
_reflns_number_total 5540
_reflns_threshold_expression >2sigma(I)
_cod_data_source_file c2dt32249h.txt
_cod_data_source_block HphenCrox2_1
_cod_depositor_comments
;
The following automatic conversions were performed:

'_symmetry_cell_setting' value 'Monoclinic' changed to 'monoclinic'
according to /home/saulius/struct/CIF-dictionaries/cif_core.dic
dictionary named 'cif_core.dic' version 2.4.2 from 2011-04-26.

Automatic conversion script
Id: cif_fix_values 1891 2012-01-12 08:04:46Z andrius 
;
_cod_original_sg_symbol_H-M 'P 21/c'
_cod_database_code 7020611

loop_
_symmetry_equiv_pos_as_xyz
x,y,z
-x,1/2+y,1/2-z
-x,-y,-z
x,1/2-y,1/2+z

loop_
_atom_site_aniso_label
_atom_site_aniso_U_11
_atom_site_aniso_U_22
_atom_site_aniso_U_33
_atom_site_aniso_U_23
_atom_site_aniso_U_13
_atom_site_aniso_U_12
Cr1 0.0348(1) 0.0354(1) 0.0405(1) 0.0018(1) 0.0010(1) 0.0007(1)
O1 0.0420(5) 0.0534(7) 0.0445(5) -0.0045(4) 0.0061(4) 0.0012(4)
O2 0.0415(5) 0.0486(6) 0.0402(5) 0.0002(4) 0.0024(4) 0.0005(4)
O3 0.0409(6) 0.0895(10) 0.0696(8) -0.0120(7) 0.0114(6) -0.0084(6)
O4 0.0535(7) 0.0956(11) 0.0546(7) -0.0020(7) -0.0075(6) -0.0150(7)
O5 0.0497(6) 0.0378(5) 0.0484(6) 0.0048(4) -0.0049(4) 0.0008(4)
O6 0.0506(6) 0.0431(6) 0.0452(5) 0.0071(4) -0.0056(5) -0.0003(4)
O7 0.0698(8) 0.0436(6) 0.0662(7) 0.0021(5) -0.0077(6) -0.0107(6)
O8 0.0793(9) 0.0613(8) 0.0553(7) 0.0008(6) -0.0194(6) -0.0029(7)
O9 0.0949(12) 0.0829(12) 0.0662(9) 0.0182(9) 0.0073(8) 0.0178(9)
O10 0.1103(14) 0.0868(13) 0.0795(11) 0.0005(9) 0.0224(10) 0.0232(11)
N1 0.0457(6) 0.0375(6) 0.0423(6) 0.0015(4) -0.0012(5) 0.0022(5)
N2 0.0348(6) 0.0550(7) 0.0472(7) 0.0026(5) 0.0022(5) -0.0001(5)
N3 0.0393(6) 0.0482(7) 0.0554(7) -0.0018(6) 0.0048(6) -0.0050(5)
N4 0.0551(8) 0.0715(10) 0.0630(9) 0.0026(8) 0.0005(7) 0.0170(8)
C1 0.0558(9) 0.0430(8) 0.0505(8) 0.0065(6) -0.0002(7) -0.0062(7)
C2 0.0808(12) 0.0424(9) 0.0552(9) 0.0056(7) -0.0085(9) -0.0092(8)
C3 0.0938(14) 0.0390(8) 0.0497(9) -0.0023(6) -0.0162(9) 0.0064(9)
C4 0.0696(11) 0.0524(9) 0.0412(7) -0.0085(6) -0.0145(7) 0.0179(8)
C5 0.0772(13) 0.0714(13) 0.0568(10) -0.0166(9) -0.0145(9) 0.0366(11)
C6 0.0573(11) 0.1030(17) 0.0578(10) -0.0226(11) -0.0097(9) 0.0404(12)
C7 0.0400(8) 0.0914(14) 0.0473(8) -0.0106(8) -0.0043(7) 0.0159(8)
C8 0.0393(9) 0.128(2) 0.0636(11) -0.0112(12) 0.0060(8) 0.0076(11)
C9 0.0459(10) 0.113(2) 0.0673(12) 0.0057(12) 0.0112(9) -0.0153(11)
C10 0.0471(9) 0.0746(12) 0.0594(10) 0.0072(9) 0.0058(7) -0.0106(8)
C11 0.0385(7) 0.0611(10) 0.0397(7) -0.0036(6) -0.0051(5) 0.0097(7)
C12 0.0465(7) 0.0464(8) 0.0381(7) -0.0034(6) -0.0072(6) 0.0091(6)
C13 0.0626(10) 0.0453(9) 0.0661(10) -0.0034(7) 0.0210(9) -0.0086(7)
C14 0.0670(11) 0.0515(10) 0.0671(11) 0.0125(8) 0.0204(9) 0.0129(8)
C15 0.0458(8) 0.0689(12) 0.0579(9) 0.0096(8) 0.0061(7) 0.0104(8)
C16 0.0376(7) 0.0575(9) 0.0487(8) 0.0017(7) 0.0068(6) -0.0012(6)
C17 0.0426(8) 0.0753(13) 0.0625(10) -0.0061(9) 0.0012(7) -0.0137(8)
C18 0.0682(11) 0.0591(11) 0.0691(11) -0.0129(9) 0.0140(9) -0.0222(9)
C19 0.0717(11) 0.0462(9) 0.0553(9) -0.0024(7) 0.0201(8) -0.0005(8)
C20 0.124(2) 0.0473(10) 0.0699(12) -0.0025(9) 0.0321(13) 0.0116(11)
C21 0.122(2) 0.0685(14) 0.0734(13) 0.0080(11) 0.0237(14) 0.0462(15)
C22 0.0805(14) 0.0930(18) 0.0739(13) 0.0089(12) 0.0030(11) 0.0409(13)
C23 0.0478(8) 0.0494(9) 0.0477(8) 0.0012(6) 0.0093(6) 0.0056(6)
C24 0.0376(7) 0.0450(8) 0.0463(7) 0.0003(6) 0.0077(5) -0.0030(6)
C25 0.0397(7) 0.0395(7) 0.0535(9) -0.0050(6) 0.0055(6) -0.0001(5)
C26 0.0412(7) 0.0401(7) 0.0485(8) -0.0014(5) -0.0013(6) -0.0034(5)
C27 0.0392(7) 0.0411(8) 0.0489(8) 0.0030(6) 0.0009(6) -0.0005(5)
C28 0.0402(7) 0.0467(8) 0.0456(8) 0.0035(6) -0.0006(6) 0.0009(6)

loop_
_atom_site_label
_atom_site_type_symbol
_atom_site_thermal_displace_type
_atom_site_fract_x
_atom_site_fract_y
_atom_site_fract_z
_atom_site_occupancy
_atom_site_U_iso_or_equiv
Cr1 Cr Uani 0.24054(1) 0.56189(1) 0.51894(3) 1.000 0.0372(1)
O1 O Uani 0.33548(6) 0.56111(6) 0.43504(15) 1.000 0.0466(3)
O2 O Uani 0.29782(6) 0.56253(6) 0.75112(14) 1.000 0.0436(3)
O3 O Uani 0.45165(7) 0.57080(9) 0.5329(2) 1.000 0.0663(5)
O4 O Uani 0.41145(8) 0.57435(9) 0.87214(19) 1.000 0.0690(5)
O5 O Uani 0.22592(6) 0.45947(6) 0.50877(14) 1.000 0.0462(3)
O6 O Uani 0.18846(7) 0.55804(6) 0.28113(15) 1.000 0.0472(3)
O7 O Uani 0.16998(8) 0.37669(7) 0.33617(19) 1.000 0.0611(4)
O8 O Uani 0.13599(8) 0.48194(8) 0.08502(18) 1.000 0.0675(5)
O9 O Uani 0.10816(11) 0.15676(11) 0.4390(2) 1.000 0.0815(6)
O10 O Uani 0.11247(12) 0.20859(12) 0.0969(3) 1.000 0.0913(7)
N1 N Uani 0.23664(7) 0.67163(7) 0.51482(16) 1.000 0.0423(3)
N2 N Uani 0.14391(7) 0.57833(8) 0.62224(18) 1.000 0.0459(4)
N3 N Uani 0.43038(7) 0.38433(8) 0.23028(19) 1.000 0.0477(4)
N4 N Uani 0.49121(9) 0.25493(10) 0.3095(2) 1.000 0.0637(5)
C1 C Uani 0.28552(10) 0.71671(9) 0.4669(2) 1.000 0.0503(5)
C2 C Uani 0.27532(12) 0.78968(10) 0.4676(3) 1.000 0.0608(6)
C3 C Uani 0.21313(13) 0.81679(10) 0.5176(2) 1.000 0.0628(6)
C4 C Uani 0.16052(11) 0.77095(10) 0.5707(2) 1.000 0.0561(5)
C5 C Uani 0.09401(13) 0.79357(13) 0.6265(3) 1.000 0.0703(7)
C6 C Uani 0.04582(12) 0.74654(15) 0.6751(3) 1.000 0.0740(8)
C7 C Uani 0.05982(9) 0.67169(12) 0.6766(2) 1.000 0.0603(6)
C8 C Uani 0.01394(10) 0.61960(17) 0.7332(3) 1.000 0.0770(8)
C9 C Uani 0.03438(11) 0.55037(16) 0.7378(3) 1.000 0.0750(8)
C10 C Uani 0.10031(10) 0.53084(12) 0.6814(3) 1.000 0.0604(6)
C11 C Uani 0.12458(8) 0.64802(10) 0.6215(2) 1.000 0.0472(5)
C12 C Uani 0.17482(8) 0.69809(9) 0.56663(19) 1.000 0.0446(4)
C13 C Uani 0.40421(11) 0.44870(10) 0.1995(3) 1.000 0.0569(6)
C14 C Uani 0.33802(11) 0.45792(11) 0.0985(3) 1.000 0.0609(6)
C15 C Uani 0.30025(10) 0.40003(11) 0.0335(3) 1.000 0.0575(6)
C16 C Uani 0.32712(8) 0.33158(10) 0.0693(2) 1.000 0.0478(5)
C17 C Uani 0.28945(9) 0.26871(12) 0.0104(3) 1.000 0.0605(6)
C18 C Uani 0.31740(12) 0.20467(11) 0.0523(3) 1.000 0.0650(6)
C19 C Uani 0.38596(11) 0.19686(10) 0.1530(3) 1.000 0.0567(6)
C20 C Uani 0.41657(17) 0.13053(12) 0.2023(3) 1.000 0.0788(8)
C21 C Uani 0.48137(18) 0.12816(14) 0.3019(3) 1.000 0.0870(9)
C22 C Uani 0.51677(14) 0.19086(15) 0.3511(3) 1.000 0.0830(9)
C23 C Uani 0.42573(9) 0.25700(9) 0.2125(2) 1.000 0.0480(5)
C24 C Uani 0.39491(8) 0.32490(8) 0.1704(2) 1.000 0.0428(4)
C25 C Uani 0.38899(9) 0.56655(8) 0.5572(2) 1.000 0.0442(4)
C26 C Uani 0.36641(9) 0.56783(8) 0.7467(2) 1.000 0.0438(4)
C27 C Uani 0.18907(8) 0.43725(8) 0.3663(2) 1.000 0.0434(4)
C28 C Uani 0.16842(8) 0.49609(9) 0.2279(2) 1.000 0.0446(4)
H1 H Uiso 0.32799 0.69888 0.43159 1.000 0.0603
H2 H Uiso 0.31074 0.81972 0.43421 1.000 0.0729
H3 H Uiso 0.20558 0.86537 0.51651 1.000 0.0754
H3A H Uiso 0.4704(14) 0.3824(12) 0.289(3) 1.000 0.063(6)
H5 H Uiso 0.08368 0.84160 0.62946 1.000 0.0843
H6 H Uiso 0.00242 0.76284 0.70846 1.000 0.0888
H8 H Uiso -0.03045 0.63240 0.76750 1.000 0.0924
H9 H Uiso 0.00457 0.51618 0.77839 1.000 0.0900
H9A H Uiso 0.1178(18) 0.1197(12) 0.511(4) 1.000 0.107(11)
H9B H Uiso 0.1109(13) 0.1959(9) 0.504(3) 1.000 0.060(6)
H10 H Uiso 0.11384 0.48351 0.68552 1.000 0.0725
H10A H Uiso 0.1413(14) 0.2000(16) 0.196(3) 1.000 0.091(9)
H10B H Uiso 0.1297(19) 0.1751(16) 0.022(4) 1.000 0.123(13)
H13 H Uiso 0.43016 0.48777 0.24564 1.000 0.0683
H14 H Uiso 0.31964 0.50307 0.07525 1.000 0.0730
H15 H Uiso 0.25613 0.40597 -0.03528 1.000 0.0690
H17 H Uiso 0.24493 0.27215 -0.05799 1.000 0.0727
H18 H Uiso 0.29129 0.16451 0.01451 1.000 0.0780
H20 H Uiso 0.39246 0.08901 0.16672 1.000 0.0945
H21 H Uiso 0.50204 0.08496 0.33705 1.000 0.1044
H22 H Uiso 0.56164 0.18776 0.41801 1.000 0.0996

loop_
_atom_type_symbol
_atom_type_description
_atom_type_scat_dispersion_real
_atom_type_scat_dispersion_imag
_atom_type_scat_source
C C 0.0181 0.0091 'International Tables Vol C Tables 4.2.6.8 and 6.1.1.4'
H H 0.0000 0.0000 'International Tables Vol C Tables 4.2.6.8 and 6.1.1.4'
N N 0.0311 0.0180 'International Tables Vol C Tables 4.2.6.8 and 6.1.1.4'
O O 0.0492 0.0322 'International Tables Vol C Tables 4.2.6.8 and 6.1.1.4'
Cr Cr -0.1635 2.4439 'International Tables Vol C Tables 4.2.6.8 and 6.1.1.4'

loop_
_geom_angle_atom_site_label_1
_geom_angle_atom_site_label_2
_geom_angle_atom_site_label_3
_geom_angle
_geom_angle_publ_flag
Cr1 O1 C25 114.68(10) yes
Cr1 O2 C26 114.49(10) yes
Cr1 O5 C27 114.52(10) yes
Cr1 O6 C28 115.00(10) yes
Cr1 N1 C12 113.16(10) yes
Cr1 N1 C1 128.36(11) yes
Cr1 N2 C11 112.57(10) yes
Cr1 N2 C10 128.55(13) yes
O1 Cr1 O2 82.97(5) yes
O1 Cr1 O5 96.15(5) yes
O1 Cr1 O6 93.77(5) yes
O1 Cr1 N1 91.95(5) yes
O1 Cr1 N2 171.12(5) yes
O1 C25 O3 125.17(15) yes
O1 C25 C26 113.80(14) yes
O2 Cr1 O5 95.78(5) yes
O2 Cr1 O6 176.31(5) yes
O2 Cr1 N1 91.26(5) yes
O2 Cr1 N2 93.50(5) yes
O2 C26 O4 126.14(15) yes
O2 C26 C25 113.72(13) yes
O3 C25 C26 121.02(15) yes
O4 C26 C25 120.13(15) yes
O5 C27 O7 125.74(15) yes
O5 Cr1 O6 82.80(5) yes
O5 Cr1 N1 169.86(5) yes
O5 Cr1 N2 92.31(5) yes
O6 Cr1 N1 90.60(5) yes
O6 Cr1 N2 89.97(5) yes
O7 C27 C28 120.28(14) yes
O5 C27 C28 113.97(13) yes
O6 C28 C27 113.59(13) yes
O6 C28 O8 125.65(16) yes
O8 C28 C27 120.76(15) yes
N1 Cr1 N2 79.95(6) yes
N1 C1 C2 122.37(17) yes
N1 C1 H1 119.00 no
N1 C12 C4 122.55(15) yes
N1 C12 C11 116.72(15) yes
N2 C10 H10 119.00 no
N2 C10 C9 121.5(2) yes
N2 C11 C7 122.98(16) yes
N2 C11 C12 117.30(14) yes
N3 C13 C14 120.01(18) yes
N3 C24 C23 120.14(14) yes
N3 C24 C16 118.79(15) yes
N3 C13 H13 120.00 no
N4 C22 H22 118.00 no
N4 C22 C21 124.7(2) yes
N4 C23 C24 117.58(16) yes
N4 C23 C19 124.23(17) yes
C1 N1 C12 118.47(14) yes
C1 C2 C3 119.65(19) no
C1 C2 H2 120.00 no
C2 C1 H1 119.00 no
C2 C3 C4 119.68(18) no
C2 C3 H3 120.00 no
C3 C2 H2 120.00 no
C3 C4 C5 124.32(19) no
C3 C4 C12 117.28(17) no
C4 C5 C6 121.1(2) no
C4 C12 C11 120.72(15) no
C4 C3 H3 120.00 no
C4 C5 H5 119.00 no
C5 C4 C12 118.41(18) no
C5 C6 C7 121.7(2) no
C5 C6 H6 119.00 no
C6 C7 C8 125.12(19) no
C6 C7 C11 118.34(18) no
C6 C5 H5 119.00 no
C7 C8 C9 120.17(19) no
C7 C11 C12 119.69(17) no
C7 C6 H6 119.00 no
C7 C8 H8 120.00 no
C8 C7 C11 116.5(2) no
C8 C9 C10 119.9(2) no
C8 C9 H9 120.00 no
C9 C8 H8 120.00 no
C9 C10 H10 119.00 no
C10 N2 C11 118.86(15) yes
C10 C9 H9 120.00 no
C13 N3 C24 123.23(15) yes
C13 N3 H3A 115.4(16) no
C13 C14 C15 119.29(19) no
C13 C14 H14 120.00 no
C14 C15 C16 120.83(18) no
C14 C13 H13 120.00 no
C14 C15 H15 120.00 no
C15 C16 C17 123.79(16) no
C15 C16 C24 117.83(16) no
C15 C14 H14 120.00 no
C16 C17 C18 120.93(18) no
C16 C24 C23 121.07(15) no
C16 C15 H15 120.00 no
C16 C17 H17 120.00 no
C17 C16 C24 118.38(16) no
C17 C18 C19 121.51(19) no
C17 C18 H18 119.00 no
C18 C19 C20 123.2(2) no
C18 C19 C23 119.91(17) no
C18 C17 H17 120.00 no
C19 C20 C21 119.1(2) no
C19 C23 C24 118.19(15) no
C19 C18 H18 119.00 no
C19 C20 H20 120.00 no
C20 C19 C23 116.9(2) no
C20 C21 H21 120.00 no
C20 C21 C22 119.3(2) no
C21 C20 H20 120.00 no
C21 C22 H22 118.00 no
C22 N4 C23 115.68(19) yes
C22 C21 H21 120.00 no
C24 N3 H3A 121.4(16) no
H9A O9 H9B 108(2) no
H10A O10 H10B 100(3) no

loop_
_geom_bond_atom_site_label_1
_geom_bond_atom_site_label_2
_geom_bond_distance
_geom_bond_publ_flag
Cr1 O1 1.9538(17) yes
Cr1 O2 1.9598(17) yes
Cr1 O5 1.9575(17) yes
Cr1 O6 1.9578(17) yes
Cr1 N1 2.0780(19) yes
Cr1 N2 2.0751(19) yes
O1 C25 1.288(2) yes
O2 C26 1.288(2) yes
O3 C25 1.208(2) yes
O4 C26 1.204(2) yes
O5 C27 1.287(2) yes
O6 C28 1.282(2) yes
O7 C27 1.214(2) yes
O8 C28 1.214(2) yes
O9 H9B 0.890(19) no
O9 H9A 0.90(3) no
O10 H10B 0.94(3) no
O10 H10A 0.89(2) no
N1 C1 1.331(2) yes
N1 C12 1.359(2) yes
N2 C11 1.367(3) yes
N2 C10 1.327(3) yes
N3 C13 1.323(3) yes
N3 C24 1.357(2) yes
N4 C22 1.328(3) yes
N4 C23 1.353(2) yes
N3 H3A 0.83(3) no
C1 C2 1.394(3) no
C2 C3 1.364(3) no
C3 C4 1.405(3) no
C4 C12 1.405(3) no
C4 C5 1.425(3) no
C5 C6 1.348(4) no
C6 C7 1.440(4) no
C7 C11 1.399(3) no
C7 C8 1.407(3) no
C8 C9 1.364(4) no
C9 C10 1.400(3) no
C11 C12 1.430(2) no
C13 C14 1.388(3) no
C14 C15 1.364(3) no
C15 C16 1.404(3) no
C16 C24 1.408(2) no
C16 C17 1.427(3) no
C17 C18 1.343(3) no
C18 C19 1.421(3) no
C19 C23 1.405(3) no
C19 C20 1.412(3) no
C20 C21 1.352(4) no
C21 C22 1.388(4) no
C23 C24 1.429(2) no
C25 C26 1.554(2) no
C27 C28 1.552(2) no
C1 H1 0.9300 no
C2 H2 0.9300 no
C3 H3 0.9300 no
C5 H5 0.9300 no
C6 H6 0.9300 no
C8 H8 0.9300 no
C9 H9 0.9300 no
C10 H10 0.9300 no
C13 H13 0.9300 no
C14 H14 0.9300 no
C15 H15 0.9300 no
C17 H17 0.9300 no
C18 H18 0.9300 no
C20 H20 0.9300 no
C21 H21 0.9300 no
C22 H22 0.9300 no

loop_
_geom_contact_atom_site_label_1
_geom_contact_atom_site_label_2
_geom_contact_distance
_geom_contact_site_symmetry_2
_geom_contact_publ_flag
O1 O2 2.593(2) . no
O1 O5 2.910(2) . no
O1 O6 2.855(3) . no
O1 N1 2.900(3) . no
O1 C1 3.107(3) . no
O1 C13 3.154(3) . no
O1 C14 3.233(3) . no
O1 C26 2.386(2) . no
O2 C25 2.385(3) . no
O2 N1 2.887(3) . no
O2 O1 2.593(2) . no
O2 O5 2.906(2) . no
O2 N2 2.940(3) . no
O2 C14 3.324(3) 1_556 no
O2 C2 3.301(3) 4_565 no
O3 C13 3.202(3) 3_666 no
O3 N3 2.811(3) 3_666 no
O3 O4 2.782(3) . no
O3 C20 3.405(4) 2_655 no
O3 C21 3.167(4) 2_655 no
O4 O3 2.782(3) . no
O4 N3 3.237(3) 3_666 no
O4 C22 3.234(4) 2_656 no
O4 C21 3.172(4) 2_656 no
O4 C14 3.206(3) 1_556 no
O5 N2 2.909(3) . no
O5 C10 3.128(3) . no
O5 O6 2.589(2) . no
O5 O2 2.906(2) . no
O5 C28 2.386(2) . no
O5 O1 2.910(2) . no
O6 C27 2.376(2) . no
O6 N1 2.870(3) . no
O6 N2 2.852(3) . no
O6 O5 2.589(2) . no
O6 O1 2.855(3) . no
O6 C3 3.177(3) 4_564 no
O7 C18 3.405(3) 4_555 no
O7 O9 3.179(3) 4_554 no
O7 C8 3.412(3) 3_566 no
O7 O8 2.786(3) . no
O7 O10 2.868(3) 4_555 no
O8 O9 2.875(3) 4_554 no
O8 O7 2.786(3) . no
O8 C9 3.335(4) 1_554 no
O8 C10 3.212(3) 1_554 no
O9 O10 2.801(3) . no
O9 O10 2.816(4) 4_555 no
O9 O8 2.875(3) 4_555 no
O9 O7 3.179(3) 4_555 no
O10 O9 2.801(3) . no
O10 O9 2.816(4) 4_554 no
O10 O7 2.868(3) 4_554 no
O1 H13 2.7800 . no
O1 H1 2.6100 . no
O2 H14 2.7100 1_556 no
O2 H2 2.6300 4_565 no
O3 H13 2.6900 . no
O3 H13 2.8400 3_666 no
O3 H3A 2.07(2) 3_666 no
O4 H3A 2.77(3) 3_666 no
O4 H14 2.7900 1_556 no
O4 H21 2.6000 2_656 no
O4 H2 2.8300 4_565 no
O4 H22 2.6900 2_656 no
O5 H18 2.6400 4_555 no
O5 H10 2.6600 . no
O6 H3 2.5400 4_564 no
O6 H5 2.8700 4_564 no
O7 H18 2.6200 4_555 no
O7 H8 2.6400 3_566 no
O7 H9A 2.56(3) 4_554 no
O7 H10B 1.95(3) 4_555 no
O8 H15 2.9000 . no
O8 H9A 2.02(2) 4_554 no
O9 H10A 2.18(2) . no
O9 H6 2.7000 3_566 no
O9 H8 2.8500 2_546 no
O9 H17 2.8800 4_555 no
O10 H6 2.8000 3_566 no
O10 H9B 1.941(18) 4_554 no
N1 C11 2.374(3) . no
N1 O1 2.900(3) . no
N1 O2 2.887(3) . no
N1 O6 2.870(3) . no
N1 N2 2.668(3) . no
N1 C26 3.442(3) . no
N2 C12 2.389(3) . no
N2 O2 2.940(3) . no
N2 O5 2.909(3) . no
N2 N1 2.668(3) . no
N2 O6 2.852(3) . no
N3 O3 2.811(3) 3_666 no
N3 N4 2.737(3) . no
N3 O4 3.237(3) 3_666 no
N4 N3 2.737(3) . no
N4 C23 3.450(3) 4_555 no
N4 H3A 2.45(2) . no
C1 C3 3.593(3) 4_564 no
C1 C25 3.459(3) . no
C2 O2 3.301(3) 4_564 no
C2 C12 3.405(3) 4_564 no
C3 C11 3.339(3) 4_564 no
C3 C1 3.593(3) 4_565 no
C3 C12 3.446(3) 4_564 no
C3 O6 3.177(3) 4_565 no
C4 C7 3.527(3) 4_564 no
C4 C6 3.507(4) 4_564 no
C5 C12 3.522(4) 4_565 no
C5 C8 3.591(4) 4_564 no
C5 C7 3.483(4) 4_564 no
C5 C6 3.541(4) 4_564 no
C6 C5 3.541(4) 4_565 no
C6 C4 3.507(4) 4_565 no
C7 C4 3.527(3) 4_565 no
C7 C5 3.483(4) 4_565 no
C8 C5 3.591(4) 4_565 no
C8 O7 3.412(3) 3_566 no
C9 O8 3.335(4) 1_556 no
C10 C27 3.551(4) . no
C10 O8 3.212(3) 1_556 no
C11 C3 3.339(3) 4_565 no
C12 C5 3.522(4) 4_564 no
C12 C2 3.405(3) 4_565 no
C12 C3 3.446(3) 4_565 no
C13 O1 3.154(3) . no
C13 O3 3.202(3) 3_666 no
C13 C25 3.564(4) . no
C14 C28 3.500(3) . no
C14 O2 3.324(3) 1_554 no
C14 O4 3.206(3) 1_554 no
C14 C26 3.487(4) 1_554 no
C14 O1 3.233(3) . no
C15 C28 3.524(3) . no
C15 C20 3.569(4) 4_554 no
C15 C27 3.536(3) . no
C16 C19 3.525(4) 4_554 no
C16 C20 3.501(4) 4_554 no
C17 C19 3.504(4) 4_554 no
C18 C24 3.450(4) 4_554 no
C18 O7 3.405(3) 4_554 no
C18 C23 3.547(4) 4_554 no
C19 C17 3.504(4) 4_555 no
C19 C16 3.525(4) 4_555 no
C20 C15 3.569(4) 4_555 no
C20 C16 3.501(4) 4_555 no
C20 O3 3.405(4) 2_645 no
C21 O3 3.167(4) 2_645 no
C21 O4 3.172(4) 2_646 no
C21 C24 3.519(4) 4_555 no
C22 C24 3.537(4) 4_555 no
C22 O4 3.234(4) 2_646 no
C22 C23 3.547(4) 4_555 no
C23 N4 3.450(3) 4_554 no
C23 C22 3.547(4) 4_554 no
C23 C18 3.547(4) 4_555 no
C24 C21 3.519(4) 4_554 no
C24 C22 3.537(4) 4_554 no
C24 C18 3.450(4) 4_555 no
C25 C13 3.564(4) . no
C25 C1 3.459(3) . no
C26 C14 3.487(4) 1_556 no
C27 C10 3.551(4) . no
C27 C15 3.536(3) . no
C28 C14 3.500(3) . no
C28 C15 3.524(3) . no
C2 H22 3.0900 3_666 no
C25 H20 3.0600 4_555 no
C25 H3A 2.91(3) 3_666 no
C25 H1 2.8700 . no
C25 H13 2.9800 . no
C26 H14 3.0100 1_556 no
C26 H20 3.0800 4_555 no
C26 H2 2.8300 4_565 no
C27 H18 2.8500 4_555 no
C27 H10 3.0800 . no
C27 H9A 3.07(3) 4_554 no
C27 H10B 2.73(3) 4_555 no
C28 H9A 2.84(3) 4_554 no
H1 C25 2.8700 . no
H1 O1 2.6100 . no
H2 H22 2.5200 3_666 no
H2 O2 2.6300 4_564 no
H2 O4 2.8300 4_564 no
H2 C26 2.8300 4_564 no
H3 H5 2.5700 . no
H3 O6 2.5400 4_565 no
H3A C25 2.91(3) 3_666 no
H3A O3 2.07(2) 3_666 no
H3A O4 2.77(3) 3_666 no
H3A N4 2.45(2) . no
H5 H3 2.5700 . no
H5 O6 2.8700 4_565 no
H6 H8 2.6000 . no
H6 O9 2.7000 3_566 no
H6 O10 2.8000 3_566 no
H8 H9A 2.5000 2_556 no
H8 O7 2.6400 3_566 no
H8 O9 2.8500 2_556 no
H8 H6 2.6000 . no
H9A H8 2.5000 2_546 no
H9A O7 2.56(3) 4_555 no
H9A O8 2.02(2) 4_555 no
H9A C27 3.07(3) 4_555 no
H9A C28 2.84(3) 4_555 no
H9B H10A 2.48(3) 4_555 no
H9B O10 1.941(18) 4_555 no
H9B H10B 2.47(3) 4_555 no
H9B H10A 2.49(3) . no
H10 O5 2.6600 . no
H10 C27 3.0800 . no
H10A H9B 2.49(3) . no
H10A O9 2.18(2) . no
H10A H9B 2.48(3) 4_554 no
H10A H17 2.5900 4_555 no
H10B O7 1.95(3) 4_554 no
H10B C27 2.73(3) 4_554 no
H10B H9B 2.47(3) 4_554 no
H13 O1 2.7800 . no
H13 C25 2.9800 . no
H13 H21 2.3600 2_655 no
H13 O3 2.6900 . no
H13 O3 2.8400 3_666 no
H14 C26 3.0100 1_554 no
H14 O4 2.7900 1_554 no
H14 O2 2.7100 1_554 no
H15 O8 2.9000 . no
H15 H17 2.5500 . no
H17 H15 2.5500 . no
H17 O9 2.8800 4_554 no
H17 H10A 2.5900 4_554 no
H18 O5 2.6400 4_554 no
H18 O7 2.6200 4_554 no
H18 H20 2.5400 . no
H18 C27 2.8500 4_554 no
H20 H18 2.5400 . no
H20 C25 3.0600 4_554 no
H20 C26 3.0800 4_554 no
H21 H13 2.3600 2_645 no
H21 O4 2.6000 2_646 no
H22 H2 2.5200 3_666 no
H22 C2 3.0900 3_666 no
H22 O4 2.6900 2_646 no

loop_
_geom_hbond_atom_site_label_D
_geom_hbond_atom_site_label_H
_geom_hbond_atom_site_label_A
_geom_hbond_distance_DH
_geom_hbond_distance_HA
_geom_hbond_distance_DA
_geom_hbond_angle_DHA
_geom_hbond_site_symmetry_A
_geom_hbond_publ_flag
N3 H3A N4 0.83(3) 2.45(2) 2.737(3) 101.8(18) . yes
N3 H3A O3 0.83(3) 2.07(2) 2.811(3) 149(2) 3_666 yes
O9 H9A O7 0.90(3) 2.56(3) 3.179(3) 127(2) 4_555 yes
O9 H9A O8 0.90(3) 2.02(2) 2.875(3) 159(3) 4_555 yes
O9 H9B O10 0.890(19) 1.941(18) 2.816(4) 168(2) 4_555 yes
O10 H10A O9 0.89(2) 2.18(2) 2.801(3) 126(2) . yes
O10 H10B O7 0.94(3) 1.95(3) 2.868(3) 168(3) 4_554 yes
C3 H3 O6 0.9300 2.5400 3.177(3) 126.00 4_565 yes
C21 H21 O4 0.9300 2.6000 3.172(4) 121.00 2_646 yes

loop_
_geom_torsion_atom_site_label_1
_geom_torsion_atom_site_label_2
_geom_torsion_atom_site_label_3
_geom_torsion_atom_site_label_4
_geom_torsion
_geom_torsion_publ_flag
Cr1 O1 C25 O3 -175.97(15) no
Cr1 O1 C25 C26 3.64(16) no
Cr1 O2 C26 O4 174.32(15) no
Cr1 O2 C26 C25 -4.59(16) no
Cr1 O5 C27 O7 -175.45(14) no
Cr1 O5 C27 C28 3.79(16) no
Cr1 O6 C28 O8 -179.52(14) no
Cr1 O6 C28 C27 0.88(17) no
Cr1 N1 C1 C2 178.83(14) no
Cr1 N1 C12 C4 -178.88(12) no
Cr1 N1 C12 C11 2.44(16) no
Cr1 N2 C10 C9 -176.14(15) no
Cr1 N2 C11 C7 176.78(12) no
Cr1 N2 C11 C12 -5.25(17) no
O1 Cr1 O2 C26 5.23(11) no
O1 Cr1 O5 C27 -95.76(11) no
O1 Cr1 O6 C28 96.56(12) no
O1 Cr1 N1 C1 0.60(13) no
O1 Cr1 N1 C12 179.68(10) no
O1 C25 C26 O2 0.66(19) no
O1 C25 C26 O4 -178.33(16) no
O2 Cr1 O1 C25 -4.84(11) no
O2 Cr1 O5 C27 -179.28(10) no
O2 Cr1 N1 C1 83.61(13) no
O2 Cr1 N1 C12 -97.32(10) no
O2 Cr1 N2 C10 -86.27(17) no
O2 Cr1 N2 C11 95.60(11) no
O3 C25 C26 O4 1.3(2) no
O3 C25 C26 O2 -179.72(16) no
O5 Cr1 O1 C25 -99.93(11) no
O5 Cr1 O2 C26 100.73(11) no
O5 Cr1 O6 C28 0.83(11) no
O5 Cr1 N2 C10 9.67(17) no
O5 Cr1 N2 C11 -168.47(11) no
O5 C27 C28 O6 -3.14(19) no
O5 C27 C28 O8 177.24(15) no
O6 Cr1 O1 C25 176.92(11) no
O6 Cr1 O5 C27 -2.71(11) no
O6 Cr1 N1 C1 -93.20(13) no
O6 Cr1 N1 C12 85.88(10) no
O6 Cr1 N2 C10 92.46(16) no
O6 Cr1 N2 C11 -85.67(11) no
O7 C27 C28 O8 -3.5(2) no
O7 C27 C28 O6 176.15(15) no
N1 Cr1 O1 C25 86.19(11) no
N1 Cr1 O2 C26 -86.59(11) no
N1 Cr1 O6 C28 -171.45(12) no
N1 Cr1 N2 C10 -176.92(17) no
N1 Cr1 N2 C11 4.94(10) no
N1 C1 C2 C3 -0.5(3) no
N2 Cr1 O2 C26 -166.59(11) no
N2 Cr1 O5 C27 86.97(11) no
N2 Cr1 O6 C28 -91.50(12) no
N2 Cr1 N1 C1 176.94(14) no
N2 Cr1 N1 C12 -3.99(10) no
N2 C11 C12 N1 1.9(2) no
N2 C11 C12 C4 -176.78(14) no
N3 C13 C14 C15 0.7(3) no
N4 C23 C24 N3 -1.4(2) no
N4 C23 C24 C16 179.70(15) no
C1 N1 C12 C4 0.3(2) no
C1 N1 C12 C11 -178.39(14) no
C1 C2 C3 C4 1.1(3) no
C2 C3 C4 C5 179.56(19) no
C2 C3 C4 C12 -1.0(2) no
C3 C4 C5 C6 179.74(19) no
C3 C4 C12 N1 0.3(2) no
C3 C4 C12 C11 178.92(14) no
C4 C5 C6 C7 1.4(3) no
C5 C4 C12 N1 179.80(16) no
C5 C4 C12 C11 -1.6(2) no
C5 C6 C7 C8 176.9(2) no
C5 C6 C7 C11 -1.7(3) no
C6 C7 C8 C9 -176.5(2) no
C6 C7 C11 N2 178.25(16) no
C6 C7 C11 C12 0.3(2) no
C7 C8 C9 C10 -1.8(3) no
C7 C11 C12 C4 1.3(2) no
C7 C11 C12 N1 179.97(14) no
C8 C7 C11 N2 -0.4(2) no
C8 C7 C11 C12 -178.33(16) no
C8 C9 C10 N2 -0.3(3) no
C10 N2 C11 C7 -1.6(2) no
C10 N2 C11 C12 176.41(16) no
C11 N2 C10 C9 1.9(3) no
C11 C7 C8 C9 2.1(3) no
C12 N1 C1 C2 -0.2(2) no
C12 C4 C5 C6 0.3(3) no
C13 N3 C24 C16 0.5(2) no
C13 N3 C24 C23 -178.45(17) no
C13 C14 C15 C16 0.8(3) no
C14 C15 C16 C17 177.9(2) no
C14 C15 C16 C24 -1.6(3) no
C15 C16 C17 C18 -178.5(2) no
C15 C16 C24 N3 1.0(2) no
C15 C16 C24 C23 179.89(16) no
C16 C17 C18 C19 -1.5(3) no
C17 C16 C24 N3 -178.55(16) no
C17 C16 C24 C23 0.4(2) no
C17 C18 C19 C20 178.9(2) no
C17 C18 C19 C23 0.6(3) no
C18 C19 C20 C21 -178.4(2) no
C18 C19 C23 N4 179.74(18) no
C18 C19 C23 C24 0.7(3) no
C19 C20 C21 C22 -1.0(4) no
C19 C23 C24 N3 177.77(16) no
C19 C23 C24 C16 -1.2(2) no
C20 C19 C23 N4 1.4(3) no
C20 C19 C23 C24 -177.66(18) no
C20 C21 C22 N4 1.0(4) no
C22 N4 C23 C24 177.67(17) no
C22 N4 C23 C19 -1.4(3) no
C23 N4 C22 C21 0.2(3) no
C23 C19 C20 C21 -0.2(3) no
C24 N3 C13 C14 -1.4(3) no
C24 C16 C17 C18 0.9(3) no
